data_7053111
loop_
_publ_author_name
'Wu, Meng'
'Wang, Zi-Wen'
'Liu, Yu-Xiu'
'Song, Hai-Bin'
'Zhang, Ao'
'Meng, Ling-Hua'
'Wang, Qing-Min'

_publ_section_title
;
 Different salt derivatives of phenanthroindolizidine alkaloids display
 different in vitro antitumor activity
;
_journal_issue 6
_journal_name_full 'New Journal of Chemistry'
_journal_page_first 1817
_journal_paper_doi 10.1039/c3nj00031a
_journal_volume 37
_journal_year 2013
_chemical_formula_moiety 'C25 H32 Cl N O5'
_chemical_formula_sum 'C25 H32 Cl N O5'
_chemical_formula_weight 461.97
_chemical_name_systematic
;
?
;
_space_group_IT_number 15
_symmetry_cell_setting monoclinic
_symmetry_space_group_name_Hall '-C 2yc'
_symmetry_space_group_name_H-M 'C 1 2/c 1'
_atom_sites_solution_hydrogens geom
_atom_sites_solution_primary direct
_atom_sites_solution_secondary difmap
_audit_creation_method SHELXL-97
_cell_angle_alpha 90.00
_cell_angle_beta 90.266(8)
_cell_angle_gamma 90.00
_cell_formula_units_Z 8
_cell_length_a 13.8857(15)
_cell_length_b 16.496(2)
_cell_length_c 19.620(3)
_cell_measurement_reflns_used 7342
_cell_measurement_temperature 113(2)
_cell_measurement_theta_max 27.9
_cell_measurement_theta_min 1.9
_cell_volume 4494.1(10)
_computing_cell_refinement CrystalClear
_computing_data_collection CrystalClear
_computing_data_reduction CrystalClear
_computing_molecular_graphics 'Bruker SHELXTL'
_computing_publication_material 'CrystalStructure 3.8'
_computing_structure_refinement 'SHELXL-97 (Sheldrick, 2008)'
_computing_structure_solution 'SHELXS-97 (Sheldrick, 2008)'
_diffrn_ambient_temperature 113(2)
_diffrn_detector_area_resol_mean 14.63
_diffrn_measured_fraction_theta_full 0.997
_diffrn_measured_fraction_theta_max 0.997
_diffrn_measurement_device_type 'Rigaku Saturn CCD area detector'
_diffrn_measurement_method '\w and \f scans'
_diffrn_radiation_monochromator multilayer
_diffrn_radiation_source 'rotating anode'
_diffrn_radiation_type MoK\a
_diffrn_radiation_wavelength 0.71073
_diffrn_reflns_av_R_equivalents 0.0930
_diffrn_reflns_av_sigmaI/netI 0.0950
_diffrn_reflns_limit_h_max 12
_diffrn_reflns_limit_h_min -18
_diffrn_reflns_limit_k_max 21
_diffrn_reflns_limit_k_min -21
_diffrn_reflns_limit_l_max 25
_diffrn_reflns_limit_l_min -25
_diffrn_reflns_number 20942
_diffrn_reflns_theta_full 27.86
_diffrn_reflns_theta_max 27.86
_diffrn_reflns_theta_min 1.92
_exptl_absorpt_coefficient_mu 0.208
_exptl_absorpt_correction_T_max 0.9755
_exptl_absorpt_correction_T_min 0.9596
_exptl_absorpt_correction_type multi-scan
_exptl_absorpt_process_details CrystalClear
_exptl_crystal_colour Colorless
_exptl_crystal_density_diffrn 1.366
_exptl_crystal_density_method 'not measured'
_exptl_crystal_description Prism
_exptl_crystal_F_000 1968
_exptl_crystal_size_max 0.20
_exptl_crystal_size_mid 0.18
_exptl_crystal_size_min 0.12
_refine_diff_density_max 0.351
_refine_diff_density_min -0.286
_refine_diff_density_rms 0.068
_refine_ls_extinction_method none
_refine_ls_goodness_of_fit_ref 0.969
_refine_ls_hydrogen_treatment constr
_refine_ls_matrix_type full
_refine_ls_number_parameters 302
_refine_ls_number_reflns 5349
_refine_ls_number_restraints 1
_refine_ls_restrained_S_all 0.969
_refine_ls_R_factor_all 0.0850
_refine_ls_R_factor_gt 0.0551
_refine_ls_shift/su_max 0.001
_refine_ls_shift/su_mean 0.000
_refine_ls_structure_factor_coef Fsqd
_refine_ls_weighting_details 'calc w=1/[\s^2^(Fo^2^)+(0.0453P)^2^+0.0000P] where P=(Fo^2^+2Fc^2^)/3'
_refine_ls_weighting_scheme calc
_refine_ls_wR_factor_gt 0.1141
_refine_ls_wR_factor_ref 0.1283
_reflns_number_gt 3402
_reflns_number_total 5349
_reflns_threshold_expression >2sigma(I)
_cod_data_source_file c3nj00031a.txt
_cod_data_source_block m110411d1
_cod_depositor_comments
;
The following automatic conversions were performed:

'_symmetry_cell_setting' value 'Monoclinic' changed to 'monoclinic'
according to /home/saulius/struct/CIF-dictionaries/cif_core.dic
dictionary named 'cif_core.dic' version 2.4.2 from
2011-04-26.

'_exptl_absorpt_correction_type' value 'Multi-scan'
changed to 'multi-scan' according to
/home/saulius/struct/CIF-dictionaries/cif_core.dic dictionary named
'cif_core.dic' version 2.4.2 from 2011-04-26.

Automatic conversion script
Id: cif_fix_values 1891 2012-01-12 08:04:46Z andrius 
;
_cod_original_cell_volume 4494.2(9)
_cod_original_sg_symbol_H-M C2/c
_cod_database_code 7053111

loop_
_symmetry_equiv_pos_as_xyz
'x, y, z'
'-x, y, -z+1/2'
'x+1/2, y+1/2, z'
'-x+1/2, y+1/2, -z+1/2'
'-x, -y, -z'
'x, -y, z-1/2'
'-x+1/2, -y+1/2, -z'
'x+1/2, -y+1/2, z-1/2'

loop_
_atom_site_label
_atom_site_type_symbol
_atom_site_fract_x
_atom_site_fract_y
_atom_site_fract_z
_atom_site_U_iso_or_equiv
_atom_site_adp_type
_atom_site_occupancy
_atom_site_symmetry_multiplicity
_atom_site_calc_flag
_atom_site_refinement_flags
_atom_site_disorder_assembly
_atom_site_disorder_group
Cl1 Cl 0.39196(4) 0.02440(3) 0.63415(3) 0.03301(17) Uani 1 1 d . . .
O1 O 0.11495(11) 0.78076(8) 0.34166(6) 0.0245(3) Uani 1 1 d . . .
O2 O 0.10739(10) 0.92075(8) 0.39596(6) 0.0233(3) Uani 1 1 d . A .
O3 O 0.12288(10) 0.95900(8) 0.76641(6) 0.0247(3) Uani 1 1 d . . .
O4 O 0.12198(11) 0.82998(9) 0.83994(6) 0.0254(3) Uani 1 1 d . A .
O5 O 0.19085(11) 0.05953(10) 0.56496(7) 0.0343(4) Uani 1 1 d . . .
H5 H 0.2449 0.0543 0.5838 0.051 Uiso 1 1 calc R . .
C25 C 0.15725(18) 0.13995(14) 0.57429(12) 0.0385(6) Uani 1 1 d . . .
H25A H 0.1597 0.1538 0.6228 0.058 Uiso 1 1 calc R . .
H25B H 0.0907 0.1441 0.5578 0.058 Uiso 1 1 calc R . .
H25C H 0.1981 0.1775 0.5487 0.058 Uiso 1 1 calc R . .
C1 C 0.1321(2) 0.41400(14) 0.55905(12) 0.0529(8) Uani 1 1 d . . .
H1A H 0.0842 0.3924 0.5286 0.064 Uiso 0.496(3) 1 d PR A 1
H1B H 0.1935 0.4136 0.5368 0.064 Uiso 0.496(3) 1 d PR A 1
H1C H 0.0678 0.4173 0.5412 0.064 Uiso 0.504(3) 1 d PR A 2
H1D H 0.1736 0.3907 0.5253 0.064 Uiso 0.504(3) 1 d PR A 2
C2 C 0.13520(18) 0.36640(13) 0.62409(11) 0.0336(5) Uani 1 1 d . A .
H2A H 0.1948 0.3336 0.6267 0.040 Uiso 1 1 calc R . .
H2B H 0.0791 0.3296 0.6270 0.040 Uiso 1 1 calc R . .
C3 C 0.13283(18) 0.42896(13) 0.68177(11) 0.0350(6) Uani 1 1 d . . .
H3A H 0.1769 0.4143 0.7176 0.042 Uiso 0.496(3) 1 d PR A 1
H3B H 0.0693 0.4342 0.7003 0.042 Uiso 0.496(3) 1 d PR A 1
H3C H 0.1942 0.4324 0.7043 0.042 Uiso 0.504(3) 1 d PR A 2
H3D H 0.0843 0.4155 0.7146 0.042 Uiso 0.504(3) 1 d PR A 2
N1 N 0.1045(3) 0.5032(2) 0.58235(18) 0.0248(6) Uani 0.496(3) 1 d PD A 1
H1E H 0.0391 0.5077 0.5917 0.030 Uiso 0.496(3) 1 calc PR A 1
C4 C 0.1644(3) 0.5079(3) 0.6462(2) 0.0207(7) Uani 0.496(3) 1 d PD A 1
H4A H 0.2347 0.5068 0.6354 0.025 Uiso 0.496(3) 1 calc PR A 1
N1' N 0.1089(3) 0.5077(2) 0.64507(17) 0.0207(7) Uani 0.504(3) 1 d PD A 2
H1'A H 0.0437 0.5094 0.6340 0.025 Uiso 0.504(3) 1 calc PR A 2
C4' C 0.1683(4) 0.4985(3) 0.5818(2) 0.0248(6) Uani 0.504(3) 1 d PD A 2
H4'A H 0.2390 0.4993 0.5915 0.030 Uiso 0.504(3) 1 calc PR A 2
C5 C 0.13795(16) 0.58321(12) 0.68316(10) 0.0249(5) Uani 1 1 d . . .
H5A H 0.1841 0.5928 0.7189 0.030 Uiso 0.496(3) 1 d PR A 1
H5B H 0.0760 0.5756 0.7038 0.030 Uiso 0.496(3) 1 d PR A 1
H5C H 0.2021 0.5764 0.7008 0.030 Uiso 0.504(3) 1 d PR A 2
H5D H 0.0953 0.5915 0.7209 0.030 Uiso 0.504(3) 1 d PR A 2
C6 C 0.13459(14) 0.65622(12) 0.63656(9) 0.0191(4) Uani 1 1 d . A .
C7 C 0.13132(14) 0.73488(12) 0.66836(9) 0.0182(4) Uani 1 1 d . . .
C8 C 0.12989(14) 0.74266(12) 0.74059(9) 0.0204(4) Uani 1 1 d . A .
H8 H 0.1319 0.6953 0.7681 0.024 Uiso 1 1 calc R . .
C9 C 0.12566(14) 0.81703(12) 0.77106(9) 0.0208(4) Uani 1 1 d . . .
C10 C 0.12472(14) 0.88810(12) 0.73035(9) 0.0198(4) Uani 1 1 d . A .
C11 C 0.12651(14) 0.88213(11) 0.66074(9) 0.0184(4) Uani 1 1 d . . .
H11 H 0.1266 0.9301 0.6340 0.022 Uiso 1 1 calc R A .
C12 C 0.12828(14) 0.80543(12) 0.62776(9) 0.0176(4) Uani 1 1 d . A .
C13 C 0.12497(13) 0.79740(12) 0.55420(9) 0.0171(4) Uani 1 1 d . . .
C14 C 0.11820(13) 0.86607(12) 0.51072(9) 0.0180(4) Uani 1 1 d . A .
H14 H 0.1161 0.9187 0.5303 0.022 Uiso 1 1 calc R . .
C15 C 0.11459(14) 0.85819(12) 0.44143(9) 0.0183(4) Uani 1 1 d . . .
C16 C 0.11903(14) 0.78006(12) 0.41123(9) 0.0191(4) Uani 1 1 d . A .
C17 C 0.12574(14) 0.71278(12) 0.45202(9) 0.0195(4) Uani 1 1 d . . .
H17 H 0.1287 0.6606 0.4316 0.023 Uiso 1 1 calc R A .
C18 C 0.12828(13) 0.71948(11) 0.52413(9) 0.0168(4) Uani 1 1 d . A .
C19 C 0.13383(14) 0.64889(12) 0.56732(9) 0.0198(4) Uani 1 1 d . . .
C20 C 0.13692(17) 0.56662(12) 0.53328(10) 0.0269(5) Uani 1 1 d . A .
H20A H 0.0955 0.5667 0.4939 0.032 Uiso 0.496(3) 1 d PR A 1
H20B H 0.2013 0.5549 0.5187 0.032 Uiso 0.496(3) 1 d PR A 1
H20C H 0.0741 0.5540 0.5155 0.032 Uiso 0.504(3) 1 d PR A 2
H20D H 0.1808 0.5689 0.4957 0.032 Uiso 0.504(3) 1 d PR A 2
C21 C 0.12330(16) 0.70461(12) 0.30787(9) 0.0251(5) Uani 1 1 d . . .
H21A H 0.1843 0.6789 0.3208 0.038 Uiso 1 1 calc R . .
H21B H 0.1217 0.7131 0.2584 0.038 Uiso 1 1 calc R . .
H21C H 0.0696 0.6695 0.3211 0.038 Uiso 1 1 calc R . .
C22 C 0.07445(16) 0.99701(12) 0.42190(9) 0.0241(5) Uani 1 1 d . . .
H22A H 0.0115 0.9898 0.4435 0.036 Uiso 1 1 calc R A .
H22B H 0.0686 1.0359 0.3844 0.036 Uiso 1 1 calc R . .
H22C H 0.1207 1.0175 0.4556 0.036 Uiso 1 1 calc R . .
C23 C 0.12309(16) 1.03335(12) 0.72810(10) 0.0258(5) Uani 1 1 d . . .
H23A H 0.1830 1.0374 0.7021 0.039 Uiso 1 1 calc R . .
H23B H 0.1184 1.0794 0.7594 0.039 Uiso 1 1 calc R . .
H23C H 0.0680 1.0339 0.6967 0.039 Uiso 1 1 calc R . .
C24 C 0.11499(16) 0.75947(13) 0.88223(9) 0.0272(5) Uani 1 1 d . . .
H24A H 0.0576 0.7283 0.8693 0.041 Uiso 1 1 calc R A .
H24B H 0.1101 0.7760 0.9301 0.041 Uiso 1 1 calc R . .
H24C H 0.1725 0.7258 0.8762 0.041 Uiso 1 1 calc R . .

loop_
_atom_site_aniso_label
_atom_site_aniso_U_11
_atom_site_aniso_U_22
_atom_site_aniso_U_33
_atom_site_aniso_U_23
_atom_site_aniso_U_13
_atom_site_aniso_U_12
Cl1 0.0302(3) 0.0348(3) 0.0340(3) -0.0031(2) -0.0037(2) 0.0000(3)
O1 0.0420(9) 0.0185(7) 0.0129(6) -0.0038(6) -0.0018(6) 0.0047(7)
O2 0.0369(9) 0.0181(7) 0.0148(7) 0.0014(6) 0.0004(6) 0.0046(7)
O3 0.0392(9) 0.0180(7) 0.0168(7) -0.0027(6) -0.0019(6) 0.0038(7)
O4 0.0391(9) 0.0246(8) 0.0124(7) 0.0015(6) -0.0006(6) 0.0034(7)
O5 0.0373(10) 0.0320(9) 0.0336(9) -0.0028(7) -0.0110(7) 0.0002(8)
C25 0.0365(14) 0.0272(13) 0.0518(15) 0.0046(11) -0.0097(12) -0.0030(11)
C1 0.105(3) 0.0184(12) 0.0354(13) -0.0030(10) 0.0114(15) -0.0151(15)
C2 0.0373(14) 0.0217(11) 0.0417(13) -0.0009(10) -0.0024(11) 0.0049(11)
C3 0.0559(16) 0.0185(11) 0.0303(12) 0.0087(9) -0.0092(11) -0.0028(11)
N1 0.0299(17) 0.0169(12) 0.0277(13) 0.0012(10) 0.0011(17) 0.0014(17)
C4 0.0240(18) 0.0172(12) 0.0209(12) 0.0023(9) -0.0020(18) -0.0006(19)
N1' 0.0240(18) 0.0172(12) 0.0209(12) 0.0023(9) -0.0020(18) -0.0006(19)
C4' 0.0299(17) 0.0169(12) 0.0277(13) 0.0012(10) 0.0011(17) 0.0014(17)
C5 0.0345(13) 0.0189(10) 0.0213(10) 0.0019(8) -0.0048(9) -0.0021(10)
C6 0.0189(10) 0.0190(10) 0.0194(10) 0.0014(8) -0.0012(8) 0.0006(9)
C7 0.0178(10) 0.0180(10) 0.0187(9) -0.0004(8) -0.0019(8) 0.0002(9)
C8 0.0224(11) 0.0201(10) 0.0187(10) 0.0052(8) -0.0012(8) 0.0013(9)
C9 0.0222(11) 0.0253(11) 0.0148(9) 0.0005(8) -0.0021(8) 0.0014(9)
C10 0.0238(11) 0.0185(10) 0.0171(9) -0.0021(8) -0.0005(8) 0.0020(9)
C11 0.0216(11) 0.0160(10) 0.0176(10) 0.0011(8) -0.0016(8) 0.0019(9)
C12 0.0173(10) 0.0192(10) 0.0162(9) 0.0003(8) -0.0012(8) 0.0011(8)
C13 0.0162(10) 0.0182(10) 0.0168(9) -0.0003(8) -0.0002(8) -0.0005(8)
C14 0.0224(11) 0.0160(9) 0.0157(9) -0.0023(8) 0.0003(8) 0.0014(9)
C15 0.0196(11) 0.0168(10) 0.0184(9) 0.0024(8) 0.0001(8) 0.0017(8)
C16 0.0217(11) 0.0220(10) 0.0138(9) -0.0016(8) -0.0008(8) 0.0005(9)
C17 0.0234(11) 0.0153(10) 0.0198(10) -0.0022(8) -0.0014(8) -0.0008(9)
C18 0.0172(10) 0.0169(10) 0.0165(9) -0.0008(8) -0.0015(8) 0.0002(8)
C19 0.0207(11) 0.0162(10) 0.0224(10) 0.0009(8) 0.0005(9) -0.0013(9)
C20 0.0411(14) 0.0179(11) 0.0218(10) 0.0022(8) 0.0007(10) -0.0045(10)
C21 0.0339(13) 0.0226(11) 0.0188(10) -0.0059(8) -0.0021(9) 0.0021(10)
C22 0.0368(13) 0.0168(10) 0.0187(10) 0.0024(8) -0.0004(9) 0.0052(10)
C23 0.0367(13) 0.0209(11) 0.0198(10) 0.0013(8) -0.0021(9) 0.0002(10)
C24 0.0341(13) 0.0288(12) 0.0187(10) 0.0064(9) 0.0000(9) 0.0027(10)

loop_
_atom_type_symbol
_atom_type_description
_atom_type_scat_dispersion_real
_atom_type_scat_dispersion_imag
_atom_type_scat_source
C C 0.0033 0.0016 'International Tables Vol C Tables 4.2.6.8 and 6.1.1.4'
H H 0.0000 0.0000 'International Tables Vol C Tables 4.2.6.8 and 6.1.1.4'
N N 0.0061 0.0033 'International Tables Vol C Tables 4.2.6.8 and 6.1.1.4'
O O 0.0106 0.0060 'International Tables Vol C Tables 4.2.6.8 and 6.1.1.4'
Cl Cl 0.1484 0.1585 'International Tables Vol C Tables 4.2.6.8 and 6.1.1.4'

loop_
_geom_angle_atom_site_label_1
_geom_angle_atom_site_label_2
_geom_angle_atom_site_label_3
_geom_angle
C16 O1 C21 117.01(15)
C15 O2 C22 116.96(13)
C10 O3 C23 117.32(14)
C9 O4 C24 116.61(15)
C25 O5 H5 109.5
O5 C25 H25A 109.5
O5 C25 H25B 109.5
H25A C25 H25B 109.5
O5 C25 H25C 109.5
H25A C25 H25C 109.5
H25B C25 H25C 109.5
C2 C1 C4' 102.6(2)
C2 C1 N1 104.3(2)
C4' C1 N1 32.94(19)
C2 C1 H1A 110.6
C4' C1 H1A 137.4
N1 C1 H1A 110.8
C2 C1 H1B 111.2
C4' C1 H1B 81.4
N1 C1 H1B 110.7
H1A C1 H1B 109.2
C2 C1 H1C 111.4
C4' C1 H1C 110.7
N1 C1 H1C 80.0
H1A C1 H1C 32.1
H1B C1 H1C 131.4
C2 C1 H1D 111.2
C4' C1 H1D 111.4
N1 C1 H1D 135.8
H1A C1 H1D 80.8
H1B C1 H1D 31.3
H1C C1 H1D 109.4
C1 C2 C3 105.98(17)
C1 C2 H2A 110.5
C3 C2 H2A 110.5
C1 C2 H2B 110.5
C3 C2 H2B 110.5
H2A C2 H2B 108.7
N1' C3 C2 103.3(2)
N1' C3 C4 29.16(18)
C2 C3 C4 103.1(2)
N1' C3 H3A 134.3
C2 C3 H3A 110.8
C4 C3 H3A 111.2
N1' C3 H3B 84.4
C2 C3 H3B 111.3
C4 C3 H3B 111.1
H3A C3 H3B 109.3
N1' C3 H3C 111.0
C2 C3 H3C 111.0
C4 C3 H3C 84.5
H3A C3 H3C 27.9
H3B C3 H3C 129.4
N1' C3 H3D 111.3
C2 C3 H3D 110.9
C4 C3 H3D 134.5
H3A C3 H3D 84.2
H3B C3 H3D 28.1
H3C C3 H3D 109.2
C20 N1 C4 109.5(3)
C20 N1 C1 112.9(3)
C4 N1 C1 98.9(3)
C20 N1 H1E 111.6
C4 N1 H1E 111.6
C1 N1 H1E 111.6
C5 C4 N1 108.2(3)
C5 C4 C3 114.4(3)
N1 C4 C3 100.2(3)
C5 C4 H4A 111.2
N1 C4 H4A 111.2
C3 C4 H4A 111.2
C4' N1' C5 110.3(3)
C4' N1' C3 100.7(3)
C5 N1' C3 114.4(3)
C4' N1' H1'A 110.3
C5 N1' H1'A 110.3
C3 N1' H1'A 110.3
N1' C4' C20 106.5(3)
N1' C4' C1 98.6(3)
C20 C4' C1 113.0(3)
N1' C4' H4'A 112.6
C20 C4' H4'A 112.6
C1 C4' H4'A 112.6
C4 C5 N1' 29.85(19)
C4 C5 C6 112.2(2)
N1' C5 C6 110.56(19)
C4 C5 H5A 109.1
N1' C5 H5A 132.4
C6 C5 H5A 109.2
C4 C5 H5B 108.7
N1' C5 H5B 82.1
C6 C5 H5B 109.5
H5A C5 H5B 108.1
C4 C5 H5C 81.2
N1' C5 H5C 109.2
C6 C5 H5C 109.6
H5A C5 H5C 30.9
H5B C5 H5C 131.6
C4 C5 H5D 130.6
N1' C5 H5D 109.6
C6 C5 H5D 109.6
H5A C5 H5D 80.0
H5B C5 H5D 30.3
H5C C5 H5D 108.2
C19 C6 C7 120.75(18)
C19 C6 C5 122.10(18)
C7 C6 C5 117.15(16)
C12 C7 C8 119.16(17)
C12 C7 C6 119.96(16)
C8 C7 C6 120.87(17)
C9 C8 C7 121.17(18)
C9 C8 H8 119.4
C7 C8 H8 119.4
C8 C9 O4 125.03(17)
C8 C9 C10 119.74(17)
O4 C9 C10 115.23(17)
O3 C10 C11 125.31(18)
O3 C10 C9 114.58(16)
C11 C10 C9 120.11(18)
C10 C11 C12 121.23(18)
C10 C11 H11 119.4
C12 C11 H11 119.4
C7 C12 C11 118.55(16)
C7 C12 C13 119.17(17)
C11 C12 C13 122.27(17)
C18 C13 C14 118.43(16)
C18 C13 C12 119.81(17)
C14 C13 C12 121.77(17)
C15 C14 C13 121.57(18)
C15 C14 H14 119.2
C13 C14 H14 119.2
C14 C15 O2 125.42(17)
C14 C15 C16 120.00(18)
O2 C15 C16 114.58(15)
O1 C16 C17 126.33(17)
O1 C16 C15 114.05(16)
C17 C16 C15 119.61(16)
C16 C17 C18 121.33(18)
C16 C17 H17 119.3
C18 C17 H17 119.3
C13 C18 C17 119.05(17)
C13 C18 C19 119.35(16)
C17 C18 C19 121.60(17)
C6 C19 C18 120.92(18)
C6 C19 C20 121.27(18)
C18 C19 C20 117.80(16)
N1 C20 C19 109.6(2)
N1 C20 C4' 34.1(2)
C19 C20 C4' 113.1(2)
N1 C20 H20A 109.8
C19 C20 H20A 109.6
C4' C20 H20A 131.8
N1 C20 H20B 109.6
C19 C20 H20B 109.9
C4' C20 H20B 77.0
H20A C20 H20B 108.3
N1 C20 H20C 78.8
C19 C20 H20C 109.1
C4' C20 H20C 108.8
H20A C20 H20C 33.8
H20B C20 H20C 133.9
N1 C20 H20D 135.8
C19 C20 H20D 108.9
C4' C20 H20D 109.0
H20A C20 H20D 76.2
H20B C20 H20D 35.2
H20C C20 H20D 107.9
O1 C21 H21A 109.5
O1 C21 H21B 109.5
H21A C21 H21B 109.5
O1 C21 H21C 109.5
H21A C21 H21C 109.5
H21B C21 H21C 109.5
O2 C22 H22A 109.5
O2 C22 H22B 109.5
H22A C22 H22B 109.5
O2 C22 H22C 109.5
H22A C22 H22C 109.5
H22B C22 H22C 109.5
O3 C23 H23A 109.5
O3 C23 H23B 109.5
H23A C23 H23B 109.5
O3 C23 H23C 109.5
H23A C23 H23C 109.5
H23B C23 H23C 109.5
O4 C24 H24A 109.5
O4 C24 H24B 109.5
H24A C24 H24B 109.5
O4 C24 H24C 109.5
H24A C24 H24C 109.5
H24B C24 H24C 109.5

loop_
_geom_bond_atom_site_label_1
_geom_bond_atom_site_label_2
_geom_bond_distance
O1 C16 1.366(2)
O1 C21 1.425(2)
O2 C15 1.368(2)
O2 C22 1.433(2)
O3 C10 1.367(2)
O3 C23 1.438(2)
O4 C9 1.369(2)
O4 C24 1.432(2)
O5 C25 1.418(3)
O5 H5 0.8400
C25 H25A 0.9800
C25 H25B 0.9800
C25 H25C 0.9800
C1 C2 1.499(3)
C1 C4' 1.547(5)
C1 N1 1.588(4)
C1 H1A 0.9600
C1 H1B 0.9599
C1 H1C 0.9600
C1 H1D 0.9600
C2 C3 1.532(3)
C2 H2A 0.9900
C2 H2B 0.9900
C3 N1' 1.521(4)
C3 C4 1.542(5)
C3 H3A 0.9599
C3 H3B 0.9600
C3 H3C 0.9600
C3 H3D 0.9599
N1 C20 1.493(4)
N1 C4 1.503(5)
N1 H1E 0.9300
C4 C5 1.486(5)
C4 H4A 1.0000
N1' C4' 1.502(5)
N1' C5 1.507(4)
N1' H1'A 0.9300
C4' C20 1.534(5)
C4' H4'A 1.0000
C5 C6 1.513(3)
C5 H5A 0.9600
C5 H5B 0.9599
C5 H5C 0.9600
C5 H5D 0.9600
C6 C19 1.364(3)
C6 C7 1.441(3)
C7 C12 1.411(3)
C7 C8 1.423(3)
C8 C9 1.366(3)
C8 H8 0.9500
C9 C10 1.419(3)
C10 C11 1.370(3)
C11 C12 1.421(3)
C11 H11 0.9500
C12 C13 1.450(2)
C13 C18 1.415(3)
C13 C14 1.421(2)
C14 C15 1.366(2)
C14 H14 0.9500
C15 C16 1.420(3)
C16 C17 1.371(3)
C17 C18 1.419(2)
C17 H17 0.9500
C18 C19 1.442(2)
C19 C20 1.513(3)
C20 H20A 0.9601
C20 H20B 0.9600
C20 H20C 0.9601
C20 H20D 0.9601
C21 H21A 0.9800
C21 H21B 0.9800
C21 H21C 0.9800
C22 H22A 0.9800
C22 H22B 0.9800
C22 H22C 0.9800
C23 H23A 0.9800
C23 H23B 0.9800
C23 H23C 0.9800
C24 H24A 0.9800
C24 H24B 0.9800
C24 H24C 0.9800

loop_
_geom_hbond_atom_site_label_D
_geom_hbond_atom_site_label_H
_geom_hbond_atom_site_label_A
_geom_hbond_distance_DH
_geom_hbond_distance_HA
_geom_hbond_distance_DA
_geom_hbond_angle_DHA
_geom_hbond_site_symmetry_A
O5 H5 Cl1 0.84 2.32 3.1531(16) 173.6 .
N1 H1E Cl1 0.93 2.23 3.145(4) 169.1 3_455
N1' H1'A Cl1 0.93 2.12 3.032(4) 165.6 3_455

loop_
_geom_torsion_atom_site_label_1
_geom_torsion_atom_site_label_2
_geom_torsion_atom_site_label_3
_geom_torsion_atom_site_label_4
_geom_torsion
C4' C1 C2 C3 21.6(3)
N1 C1 C2 C3 -12.3(3)
C1 C2 C3 N1' 10.6(3)
C1 C2 C3 C4 -19.4(3)
C2 C1 N1 C20 155.6(3)
C4' C1 N1 C20 64.3(4)
C2 C1 N1 C4 40.0(3)
C4' C1 N1 C4 -51.4(4)
C20 N1 C4 C5 70.4(4)
C1 N1 C4 C5 -171.3(3)
C20 N1 C4 C3 -169.5(3)
C1 N1 C4 C3 -51.2(3)
N1' C3 C4 C5 66.6(5)
C2 C3 C4 C5 160.6(3)
N1' C3 C4 N1 -48.8(4)
C2 C3 C4 N1 45.1(3)
C2 C3 N1' C4' -39.7(3)
C4 C3 N1' C4' 53.4(5)
C2 C3 N1' C5 -158.0(2)
C4 C3 N1' C5 -64.9(5)
C5 N1' C4' C20 -69.0(4)
C3 N1' C4' C20 169.7(3)
C5 N1' C4' C1 173.8(3)
C3 N1' C4' C1 52.5(4)
C2 C1 C4' N1' -46.0(4)
N1 C1 C4' N1' 50.8(3)
C2 C1 C4' C20 -158.1(3)
N1 C1 C4' C20 -61.3(4)
N1 C4 C5 N1' 45.6(4)
C3 C4 C5 N1' -65.1(5)
N1 C4 C5 C6 -47.3(4)
C3 C4 C5 C6 -158.0(2)
C4' N1' C5 C4 -45.8(4)
C3 N1' C5 C4 66.9(5)
C4' N1' C5 C6 53.2(4)
C3 N1' C5 C6 165.9(2)
C4 C5 C6 C19 14.2(3)
N1' C5 C6 C19 -17.9(3)
C4 C5 C6 C7 -166.4(3)
N1' C5 C6 C7 161.6(2)
C19 C6 C7 C12 -0.7(3)
C5 C6 C7 C12 179.89(18)
C19 C6 C7 C8 178.55(19)
C5 C6 C7 C8 -0.9(3)
C12 C7 C8 C9 0.0(3)
C6 C7 C8 C9 -179.23(19)
C7 C8 C9 O4 178.57(18)
C7 C8 C9 C10 -1.4(3)
C24 O4 C9 C8 -4.8(3)
C24 O4 C9 C10 175.13(17)
C23 O3 C10 C11 -0.2(3)
C23 O3 C10 C9 179.23(17)
C8 C9 C10 O3 -178.39(18)
O4 C9 C10 O3 1.7(3)
C8 C9 C10 C11 1.0(3)
O4 C9 C10 C11 -178.90(18)
O3 C10 C11 C12 -179.95(19)
C9 C10 C11 C12 0.7(3)
C8 C7 C12 C11 1.7(3)
C6 C7 C12 C11 -179.10(17)
C8 C7 C12 C13 -177.00(17)
C6 C7 C12 C13 2.2(3)
C10 C11 C12 C7 -2.0(3)
C10 C11 C12 C13 176.61(19)
C7 C12 C13 C18 -2.2(3)
C11 C12 C13 C18 179.12(18)
C7 C12 C13 C14 177.62(18)
C11 C12 C13 C14 -1.0(3)
C18 C13 C14 C15 0.2(3)
C12 C13 C14 C15 -179.65(18)
C13 C14 C15 O2 179.51(18)
C13 C14 C15 C16 -0.9(3)
C22 O2 C15 C14 -18.4(3)
C22 O2 C15 C16 162.04(17)
C21 O1 C16 C17 -3.4(3)
C21 O1 C16 C15 177.32(17)
C14 C15 C16 O1 -179.85(18)
O2 C15 C16 O1 -0.2(3)
C14 C15 C16 C17 0.8(3)
O2 C15 C16 C17 -179.59(17)
O1 C16 C17 C18 -179.21(18)
C15 C16 C17 C18 0.1(3)
C14 C13 C18 C17 0.6(3)
C12 C13 C18 C17 -179.51(17)
C14 C13 C18 C19 -179.16(17)
C12 C13 C18 C19 0.7(3)
C16 C17 C18 C13 -0.8(3)
C16 C17 C18 C19 179.02(18)
C7 C6 C19 C18 -0.9(3)
C5 C6 C19 C18 178.50(18)
C7 C6 C19 C20 -179.80(19)
C5 C6 C19 C20 -0.4(3)
C13 C18 C19 C6 0.9(3)
C17 C18 C19 C6 -178.89(19)
C13 C18 C19 C20 179.80(18)
C17 C18 C19 C20 0.0(3)
C4 N1 C20 C19 -55.0(4)
C1 N1 C20 C19 -164.1(2)
C4 N1 C20 C4' 47.5(4)
C1 N1 C20 C4' -61.6(4)
C6 C19 C20 N1 20.8(3)
C18 C19 C20 N1 -158.1(2)
C6 C19 C20 C4' -15.7(3)
C18 C19 C20 C4' 165.3(2)
N1' C4' C20 N1 -42.6(3)
C1 C4' C20 N1 64.6(4)
N1' C4' C20 C19 48.6(4)
C1 C4' C20 C19 155.8(3)
